data_8100439
loop_
_publ_author_name
'Kempe, Rhett'

_publ_section_title
;
Crystal structure of dimethylamido-hexahydro-2-azepinato-bis
[2-(trimethylsilylamino)-4-methyl-pyridinato]-titanium(IV), 
C~26~H~46~N~6~OSi~2~Ti
;
_journal_issue 4
_journal_name_full 'Zeitschrift f\"ur Kristallographie - New Crystal Structures'
_journal_page_first 467
_journal_page_last 468
_journal_volume 218
_journal_year 2003
_chemical_formula_sum 'C26 H46 N6 O Si2 Ti'
_chemical_formula_weight 562.77
_space_group_IT_number 2
_symmetry_cell_setting triclinic
_symmetry_space_group_name_Hall '-P 1'
_symmetry_space_group_name_H-M 'P -1'
_cell_angle_alpha 91.820(14)
_cell_angle_beta 102.600(15)
_cell_angle_gamma 112.81(2)
_cell_formula_units_Z 2
_cell_length_a 10.178(2)
_cell_length_b 10.906(2)
_cell_length_c 16.254(3)
_cell_measurement_temperature 293(2)
_cell_volume 1609.4(5)
_diffrn_ambient_temperature 293(2)
_exptl_crystal_density_diffrn 1.161
_refine_ls_R_factor_obs 0.0457
_refine_ls_wR_factor_obs 0.1157
_cod_database_code 8100439

loop_
_symmetry_equiv_pos_as_xyz
'x, y, z'
'-x, -y, -z'

loop_
_atom_site_aniso_label
_atom_site_aniso_U_11
_atom_site_aniso_U_22
_atom_site_aniso_U_33
_atom_site_aniso_U_23
_atom_site_aniso_U_13
_atom_site_aniso_U_12
C1 0.105(3) 0.094(3) 0.057(2) 0.025(2) 0.034(2) 0.055(3)
C2 0.070(2) 0.055(2) 0.081(3) 0.000(2) 0.028(2) 0.028(2)
C3 0.054(2) 0.061(2) 0.078(2) 0.009(2) 0.018(2) 0.025(2)
C4 0.077(3) 0.077(3) 0.078(3) -0.006(2) 0.000(2) 0.007(2)
C5 0.108(4) 0.056(3) 0.078(3) 0.018(2) 0.024(3) 0.010(2)
C6 0.088(3) 0.058(3) 0.157(5) -0.018(3) 0.021(3) 0.031(2)
C7 0.045(2) 0.047(2) 0.045(2) 0.018(2) 0.013(2) 0.018(2)
C8 0.059(2) 0.054(2) 0.056(2) 0.019(2) 0.009(2) 0.027(2)
C9 0.052(2) 0.071(3) 0.066(2) 0.020(2) 0.008(2) 0.025(2)
C10 0.057(2) 0.076(3) 0.062(2) 0.016(2) 0.001(2) 0.017(2)
C11 0.077(3) 0.055(2) 0.050(2) -0.003(2) -0.002(2) 0.013(2)
C12 0.086(3) 0.075(3) 0.042(2) 0.003(2) 0.015(2) 0.045(2)
C13 0.047(2) 0.040(2) 0.033(2) 0.0069(13) 0.0065(14) 0.020(2)
C14 0.050(2) 0.043(2) 0.041(2) 0.0058(14) 0.013(2) 0.018(2)
C15 0.067(2) 0.040(2) 0.044(2) 0.0027(15) 0.014(2) 0.021(2)
C16 0.077(3) 0.044(2) 0.068(2) 0.002(2) 0.028(2) 0.029(2)
C17 0.067(2) 0.052(2) 0.061(2) 0.006(2) 0.030(2) 0.031(2)
C18 0.040(2) 0.055(2) 0.047(2) 0.010(2) 0.005(2) 0.019(2)
C19 0.062(2) 0.063(2) 0.045(2) 0.008(2) 0.010(2) 0.031(2)
C20 0.060(2) 0.083(3) 0.045(2) 0.018(2) 0.011(2) 0.039(2)
C21 0.084(3) 0.069(3) 0.058(2) 0.028(2) 0.012(2) 0.041(2)
C22 0.073(3) 0.053(2) 0.056(2) 0.015(2) 0.004(2) 0.034(2)
C23 0.080(3) 0.108(4) 0.078(3) 0.041(2) 0.042(2) 0.057(3)
C24 0.053(2) 0.087(3) 0.112(4) 0.003(3) 0.016(2) 0.028(2)
C25 0.085(3) 0.043(2) 0.074(2) 0.002(2) 0.025(2) 0.022(2)
C26 0.110(4) 0.119(4) 0.051(2) 0.031(2) 0.019(2) 0.068(3)
N1 0.049(2) 0.0346(15) 0.0417(14) 0.0022(11) 0.0112(12) 0.0191(12)
N2 0.048(2) 0.045(2) 0.0420(14) 0.0090(12) 0.0125(13) 0.0217(13)
N3 0.051(2) 0.042(2) 0.0433(14) 0.0098(12) 0.0061(13) 0.0187(13)
N4 0.056(2) 0.044(2) 0.0469(15) 0.0089(13) 0.0053(13) 0.0213(14)
N5 0.056(2) 0.052(2) 0.0381(14) 0.0070(12) 0.0114(13) 0.0257(14)
N6 0.048(2) 0.057(2) 0.066(2) 0.0189(15) 0.0198(15) 0.0248(15)
O1 0.0589(14) 0.0419(13) 0.0475(13) 0.0043(10) 0.0018(11) 0.0210(11)
Si1 0.0509(5) 0.0440(5) 0.0420(5) 0.0073(4) 0.0147(4) 0.0227(4)
Si2 0.0551(6) 0.0457(6) 0.0574(6) 0.0018(5) 0.0098(5) 0.0154(5)
Ti1 0.0429(3) 0.0400(4) 0.0397(3) 0.0085(2) 0.0082(3) 0.0178(3)

loop_
_atom_site_label
_atom_site_type_symbol
_atom_site_fract_x
_atom_site_fract_y
_atom_site_fract_z
_atom_site_U_iso_or_equiv
_atom_site_thermal_displace_type
_atom_site_occupancy
_atom_site_calc_flag
_atom_site_refinement_flags
_atom_site_disorder_group
C1 C 0.2389(5) -0.3951(4) 0.8844(2) 0.0779(12) Uani 1 d . .
H1A H 0.2168(5) -0.4880(4) 0.8691(2) 0.117 Uiso 1 calc R .
H1B H 0.1701(5) -0.3880(4) 0.9144(2) 0.117 Uiso 1 calc R .
H1C H 0.3370(5) -0.3520(4) 0.9202(2) 0.117 Uiso 1 calc R .
C2 C 0.2682(4) -0.1324(3) 0.8162(2) 0.0663(10) Uani 1 d . .
H2A H 0.2613(4) -0.0894(3) 0.7657(2) 0.099 Uiso 1 calc R .
H2B H 0.3662(4) -0.0895(3) 0.8521(2) 0.099 Uiso 1 calc R .
H2C H 0.1993(4) -0.1253(3) 0.8461(2) 0.099 Uiso 1 calc R .
C3 C 0.0312(4) -0.3961(4) 0.7203(2) 0.0639(10) Uani 1 d . .
H3A H 0.0083(4) -0.4891(4) 0.7047(2) 0.096 Uiso 1 calc R .
H3B H 0.0206(4) -0.3537(4) 0.6698(2) 0.096 Uiso 1 calc R .
H3C H -0.0348(4) -0.3887(4) 0.7523(2) 0.096 Uiso 1 calc R .
C4 C 0.8948(4) 0.1784(4) 0.9446(3) 0.0884(13) Uani 1 d . .
H4A H 0.9662(4) 0.1451(4) 0.9364(3) 0.133 Uiso 1 calc R .
H4B H 0.8605(4) 0.1456(4) 0.9935(3) 0.133 Uiso 1 calc R .
H4C H 0.9392(4) 0.2746(4) 0.9534(3) 0.133 Uiso 1 calc R .
C5 C 0.8092(5) 0.1971(4) 0.7588(3) 0.0874(13) Uani 1 d . .
H5A H 0.8793(5) 0.1640(4) 0.7480(3) 0.131 Uiso 1 calc R .
H5B H 0.8563(5) 0.2928(4) 0.7733(3) 0.131 Uiso 1 calc R .
H5C H 0.7296(5) 0.1746(4) 0.7089(3) 0.131 Uiso 1 calc R .
C6 C 0.6015(5) 0.1860(4) 0.8675(3) 0.103(2) Uani 1 d . .
H6A H 0.5622(5) 0.1469(4) 0.9136(3) 0.154 Uiso 1 calc R .
H6B H 0.5229(5) 0.1638(4) 0.8171(3) 0.154 Uiso 1 calc R .
H6C H 0.6496(5) 0.2817(4) 0.8817(3) 0.154 Uiso 1 calc R .
C7 C 0.4250(3) -0.0986(3) 0.6006(2) 0.0452(8) Uani 1 d . .
C8 C 0.3226(4) -0.0500(3) 0.5434(2) 0.0557(9) Uani 1 d . .
H8A H 0.3442(4) -0.0437(3) 0.4880(2) 0.067 Uiso 1 calc R .
H8B H 0.3391(4) 0.0391(3) 0.5671(2) 0.067 Uiso 1 calc R .
C9 C 0.1627(4) -0.1429(4) 0.5329(2) 0.0642(10) Uani 1 d . .
H9A H 0.1020(4) -0.0954(4) 0.5112(2) 0.077 Uiso 1 calc R .
H9B H 0.1478(4) -0.1648(4) 0.5885(2) 0.077 Uiso 1 calc R .
C10 C 0.1103(4) -0.2728(4) 0.4741(2) 0.0699(11) Uani 1 d . .
H10A H 0.1217(4) -0.2509(4) 0.4180(2) 0.084 Uiso 1 calc R .
H10B H 0.0061(4) -0.3228(4) 0.4693(2) 0.084 Uiso 1 calc R .
C11 C 0.1904(4) -0.3632(4) 0.5021(2) 0.0686(11) Uani 1 d . .
H11A H 0.1447(4) -0.4453(4) 0.4627(2) 0.082 Uiso 1 calc R .
H11B H 0.1769(4) -0.3870(4) 0.5576(2) 0.082 Uiso 1 calc R .
C12 C 0.3553(4) -0.3018(4) 0.5072(2) 0.0640(10) Uani 1 d . .
H12A H 0.3890(4) -0.3735(4) 0.5052(2) 0.077 Uiso 1 calc R .
H12B H 0.3710(4) -0.2560(4) 0.4578(2) 0.077 Uiso 1 calc R .
C13 C 0.3612(3) -0.4326(3) 0.7047(2) 0.0398(7) Uani 1 d . .
C14 C 0.2633(3) -0.5684(3) 0.7001(2) 0.0444(8) Uani 1 d . .
H14 H 0.1758(3) -0.5890(3) 0.7164(2) 0.053 Uiso 1 calc R .
C15 C 0.2976(4) -0.6699(3) 0.6716(2) 0.0503(8) Uani 1 d . .
C16 C 0.4294(4) -0.6358(3) 0.6475(2) 0.0599(9) Uani 1 d . .
H16 H 0.4560(4) -0.7025(3) 0.6292(2) 0.072 Uiso 1 calc R .
C17 C 0.5192(4) -0.5038(3) 0.6511(2) 0.0553(9) Uani 1 d . .
H17 H 0.6065(4) -0.4822(3) 0.6345(2) 0.066 Uiso 1 calc R .
C18 C 0.6695(3) -0.1469(3) 0.8779(2) 0.0481(8) Uani 1 d . .
C19 C 0.6933(4) -0.1386(4) 0.9671(2) 0.0553(9) Uani 1 d . .
H19 H 0.7080(4) -0.0600(4) 0.9990(2) 0.066 Uiso 1 calc R .
C20 C 0.6944(4) -0.2494(4) 1.0068(2) 0.0594(9) Uani 1 d . .
C21 C 0.6688(4) -0.3651(4) 0.9570(2) 0.0673(10) Uani 1 d . .
H21 H 0.6700(4) -0.4401(4) 0.9823(2) 0.081 Uiso 1 calc R .
C22 C 0.6416(4) -0.3697(4) 0.8701(2) 0.0598(9) Uani 1 d . .
H22 H 0.6211(4) -0.4494(4) 0.8372(2) 0.072 Uiso 1 calc R .
C23 C 0.7540(4) -0.1998(4) 0.5962(2) 0.0784(12) Uani 1 d . .
H23A H 0.6589(4) -0.2327(4) 0.5568(2) 0.118 Uiso 1 calc R .
H23B H 0.7876(4) -0.2708(4) 0.6025(2) 0.118 Uiso 1 calc R .
H23C H 0.8223(4) -0.1272(4) 0.5752(2) 0.118 Uiso 1 calc R .
C24 C 0.8896(4) -0.1021(4) 0.7381(3) 0.0851(13) Uani 1 d . .
H24A H 0.8832(4) -0.0705(4) 0.7923(3) 0.128 Uiso 1 calc R .
H24B H 0.9577(4) -0.0297(4) 0.7168(3) 0.128 Uiso 1 calc R .
H24C H 0.9233(4) -0.1730(4) 0.7445(3) 0.128 Uiso 1 calc R .
C25 C 0.1951(4) -0.8155(3) 0.6666(2) 0.0677(10) Uani 1 d . .
H25A H 0.2365(4) -0.8718(3) 0.6455(2) 0.102 Uiso 1 calc R .
H25B H 0.1014(4) -0.8321(3) 0.6289(2) 0.102 Uiso 1 calc R .
H25C H 0.1823(4) -0.8351(3) 0.7222(2) 0.102 Uiso 1 calc R .
C26 C 0.7231(5) -0.2425(5) 1.1019(2) 0.0863(14) Uani 1 d . .
H26A H 0.7383(5) -0.1550(5) 1.1259(2) 0.129 Uiso 1 calc R .
H26B H 0.8093(5) -0.2592(5) 1.1240(2) 0.129 Uiso 1 calc R .
H26C H 0.6400(5) -0.3089(5) 1.1167(2) 0.129 Uiso 1 calc R .
N1 N 0.3519(3) -0.3191(2) 0.73312(14) 0.0410(6) Uani 1 d . .
N2 N 0.4861(3) -0.4040(2) 0.67764(15) 0.0440(6) Uani 1 d . .
N3 N 0.6613(3) -0.0535(3) 0.8251(2) 0.0464(6) Uani 1 d . .
N4 N 0.6439(3) -0.2627(3) 0.8317(2) 0.0499(7) Uani 1 d . .
N5 N 0.4443(3) -0.2068(3) 0.58398(15) 0.0474(7) Uani 1 d . .
N6 N 0.7436(3) -0.1528(3) 0.6781(2) 0.0545(7) Uani 1 d . .
O1 O 0.4977(2) -0.0349(2) 0.67562(13) 0.0512(6) Uani 1 d . .
Si1 Si 0.22513(10) -0.31194(9) 0.78646(5) 0.0439(2) Uani 1 d . .
Si2 Si 0.73619(11) 0.11950(10) 0.84857(6) 0.0552(3) Uani 1 d . .
Ti1 Ti 0.56550(6) -0.18936(5) 0.71353(3) 0.0408(2) Uani 1 d . .

loop_
_geom_bond_atom_site_label_1
_geom_bond_atom_site_label_2
_geom_bond_distance
_geom_bond_site_symmetry_2
_geom_bond_publ_flag
C1 Si1 1.863(4) . ?
C2 Si1 1.856(3) . ?
C3 Si1 1.872(4) . ?
C4 Si2 1.868(4) . ?
C5 Si2 1.860(4) . ?
C6 Si2 1.855(4) . ?
C7 O1 1.292(4) . ?
C7 N5 1.299(4) . ?
C7 C8 1.508(4) . ?
C7 Ti1 2.541(3) . ?
C8 C9 1.514(5) . ?
C9 C10 1.520(5) . ?
C10 C11 1.527(5) . ?
C11 C12 1.528(5) . ?
C12 N5 1.465(4) . ?
C13 N1 1.352(3) . ?
C13 N2 1.361(3) . ?
C13 C14 1.417(4) . ?
C13 Ti1 2.636(3) . ?
C14 C15 1.379(4) . ?
C15 C16 1.394(4) . ?
C15 C25 1.513(5) . ?
C16 C17 1.364(5) . ?
C17 N2 1.342(4) . ?
C18 N4 1.352(4) . ?
C18 N3 1.369(4) . ?
C18 C19 1.410(4) . ?
C18 Ti1 2.605(3) . ?
C19 C20 1.391(5) . ?
C20 C21 1.379(5) . ?
C20 C26 1.504(4) . ?
C21 C22 1.375(5) . ?
C22 N4 1.336(4) . ?
C23 N6 1.451(4) . ?
C24 N6 1.471(4) . ?
N1 Si1 1.727(2) . ?
N1 Ti1 2.185(2) . ?
N2 Ti1 2.171(3) . ?
N3 Si2 1.732(3) . ?
N3 Ti1 2.091(3) . ?
N4 Ti1 2.211(3) . ?
N5 Ti1 2.157(3) . ?
N6 Ti1 1.920(3) . ?
O1 Ti1 2.115(2) . ?
